data_4072116
loop_
_publ_author_name
'Piesik, Dirk F.-J.'
'Range, Sven'
'Harder, Sjoerd'

_publ_contact_author 'Sjoerd Harder'
_publ_section_title
;
 Bimetallic Calcium and Zinc Complexes with Bridged \b-Diketiminate
 Ligands: Investigations on Epoxide/CO2Copolymerization
;
_journal_issue 23
_journal_name_full Organometallics
_journal_page_first 6178
_journal_paper_doi 10.1021/om800597f
_journal_volume 27
_journal_year 2008
_chemical_formula_sum 'C43 H61 N5 O4 S2 Zn2'
_chemical_formula_weight 906.83
_chemical_name_common PYR-(nacnac)[Zn(O2SEt)]2
_chemical_name_systematic
;
 ?
;
_space_group_IT_number 14
_symmetry_cell_setting monoclinic
_symmetry_space_group_name_Hall '-P 2yn'
_symmetry_space_group_name_H-M 'P 1 21/n 1'
_atom_sites_solution_hydrogens geom
_atom_sites_solution_primary direct
_atom_sites_solution_secondary difmap
_audit_creation_method SHELXL-97
_cell_angle_alpha 90.00
_cell_angle_beta 108.547(2)
_cell_angle_gamma 90.00
_cell_formula_units_Z 4
_cell_length_a 11.2229(3)
_cell_length_b 28.1674(8)
_cell_length_c 15.3663(4)
_cell_measurement_temperature 203(2)
_cell_volume 4605.3(2)
_computing_structure_refinement 'SHELXL-97 (Sheldrick, 1997)'
_diffrn_ambient_temperature 203(2)
_diffrn_measured_fraction_theta_full 0.995
_diffrn_measured_fraction_theta_max 0.995
_diffrn_radiation_monochromator graphite
_diffrn_radiation_source 'fine-focus sealed tube'
_diffrn_radiation_type MoK\a
_diffrn_radiation_wavelength 0.71073
_diffrn_reflns_av_R_equivalents 0.0959
_diffrn_reflns_av_sigmaI/netI 0.0533
_diffrn_reflns_limit_h_max 13
_diffrn_reflns_limit_h_min -13
_diffrn_reflns_limit_k_max 34
_diffrn_reflns_limit_k_min -34
_diffrn_reflns_limit_l_max 18
_diffrn_reflns_limit_l_min -18
_diffrn_reflns_number 89534
_diffrn_reflns_theta_full 25.71
_diffrn_reflns_theta_max 25.71
_diffrn_reflns_theta_min 1.57
_exptl_absorpt_coefficient_mu 1.176
_exptl_crystal_density_diffrn 1.308
_exptl_crystal_density_method 'not measured'
_exptl_crystal_F_000 1912
_exptl_crystal_size_max 0.7
_exptl_crystal_size_mid 0.2
_exptl_crystal_size_min 0.1
_refine_diff_density_max 0.630
_refine_diff_density_min -0.675
_refine_diff_density_rms 0.070
_refine_ls_extinction_method none
_refine_ls_goodness_of_fit_ref 1.053
_refine_ls_hydrogen_treatment mixed
_refine_ls_matrix_type full
_refine_ls_number_parameters 519
_refine_ls_number_reflns 8731
_refine_ls_number_restraints 3
_refine_ls_restrained_S_all 1.075
_refine_ls_R_factor_all 0.0727
_refine_ls_R_factor_gt 0.0439
_refine_ls_shift/su_max 0.002
_refine_ls_shift/su_mean 0.000
_refine_ls_structure_factor_coef Fsqd
_refine_ls_weighting_details 'calc w=1/[\s^2^(Fo^2^)+(0.0471P)^2^+1.9424P] where P=(Fo^2^+2Fc^2^)/3'
_refine_ls_weighting_scheme calc
_refine_ls_wR_factor_gt 0.0983
_refine_ls_wR_factor_ref 0.1091
_reflns_number_gt 6174
_reflns_number_total 8731
_reflns_threshold_expression >2sigma(I)
_cod_data_source_file om800597f_si_001.cif
_cod_data_source_block hasj120
_cod_original_sg_symbol_H-M P21/n
_cod_database_code 4072116

loop_
_symmetry_equiv_pos_as_xyz
'x, y, z'
'-x+1/2, y+1/2, -z+1/2'
'-x, -y, -z'
'x-1/2, -y-1/2, z-1/2'

loop_
_atom_site_label
_atom_site_type_symbol
_atom_site_fract_x
_atom_site_fract_y
_atom_site_fract_z
_atom_site_U_iso_or_equiv
_atom_site_adp_type
_atom_site_occupancy
_atom_site_symmetry_multiplicity
_atom_site_calc_flag
_atom_site_refinement_flags
_atom_site_disorder_assembly
_atom_site_disorder_group
Zn1 Zn 0.06630(3) 0.122053(14) 0.37369(2) 0.03075(12) Uani 1 1 d . . .
Zn2 Zn -0.21189(3) 0.160215(14) 0.17164(3) 0.03181(12) Uani 1 1 d . A .
N1 N 0.2198(2) 0.09158(9) 0.45921(17) 0.0296(6) Uani 1 1 d . A .
N2 N -0.0192(2) 0.13247(10) 0.46565(18) 0.0331(7) Uani 1 1 d . A .
N3 N -0.1529(2) 0.17724(10) 0.35286(17) 0.0305(6) Uani 1 1 d . A .
N4 N -0.2672(2) 0.21591(10) 0.22494(17) 0.0329(6) Uani 1 1 d . A .
N5 N -0.3266(2) 0.17132(9) 0.04324(17) 0.0286(6) Uani 1 1 d . A .
O1 O 0.1281(2) 0.17285(9) 0.31475(15) 0.0410(6) Uani 1 1 d D A .
O2 O -0.0401(2) 0.16560(9) 0.16464(16) 0.0444(6) Uani 1 1 d D . .
O3 O -0.2475(2) 0.09542(8) 0.19940(17) 0.0481(7) Uani 1 1 d . . .
O4 O -0.0279(2) 0.07347(8) 0.28456(15) 0.0390(6) Uani 1 1 d . A .
S1A S 0.06821(9) 0.19550(4) 0.22172(6) 0.0357(4) Uiso 0.906(3) 1 d P A 1
S1B S 0.0889(7) 0.1593(4) 0.2134(5) 0.055(4) Uiso 0.094(3) 1 d PD A 2
S2 S -0.16490(8) 0.06164(3) 0.26959(6) 0.0401(2) Uani 1 1 d . A .
C1 C 0.3166(4) 0.03767(16) 0.5877(3) 0.0607(12) Uani 1 1 d . A .
H1A H 0.3788 0.0338 0.5564 0.091 Uiso 1 1 calc R . .
H1B H 0.2838 0.0068 0.5964 0.091 Uiso 1 1 calc R . .
H1C H 0.3555 0.0525 0.6469 0.091 Uiso 1 1 calc R . .
C2 C 0.2106(3) 0.06859(13) 0.5305(2) 0.0377(8) Uani 1 1 d . . .
C3 C 0.1016(3) 0.07027(14) 0.5595(2) 0.0456(10) Uani 1 1 d . A .
H3 H 0.0993 0.0472 0.6031 0.055 Uiso 1 1 calc R . .
C4 C -0.0009(3) 0.10034(13) 0.5337(2) 0.0398(9) Uani 1 1 d . . .
C5 C -0.0964(4) 0.09388(16) 0.5842(3) 0.0621(12) Uani 1 1 d . A .
H5A H -0.0787 0.1162 0.6348 0.093 Uiso 1 1 calc R . .
H5B H -0.0911 0.0617 0.6078 0.093 Uiso 1 1 calc R . .
H5C H -0.1802 0.0996 0.5422 0.093 Uiso 1 1 calc R . .
C6 C 0.3365(3) 0.09221(12) 0.4372(2) 0.0296(7) Uani 1 1 d . . .
C7 C 0.3565(3) 0.05896(12) 0.3762(2) 0.0332(8) Uani 1 1 d . A .
C8 C 0.4643(3) 0.06338(13) 0.3508(2) 0.0402(9) Uani 1 1 d . . .
H8 H 0.4792 0.0412 0.3097 0.048 Uiso 1 1 calc R A .
C9 C 0.5494(3) 0.09910(14) 0.3839(3) 0.0460(10) Uani 1 1 d . A .
H9 H 0.6211 0.1016 0.3650 0.055 Uiso 1 1 calc R . .
C10 C 0.5290(3) 0.13105(13) 0.4446(3) 0.0450(9) Uani 1 1 d . . .
H10 H 0.5887 0.1551 0.4684 0.054 Uiso 1 1 calc R A .
C11 C 0.4220(3) 0.12898(12) 0.4722(2) 0.0356(8) Uani 1 1 d . A .
C12 C 0.2656(3) 0.01839(12) 0.3367(2) 0.0381(8) Uani 1 1 d . . .
H12 H 0.1984 0.0197 0.3656 0.049 Uiso 1 1 calc R A .
C13 C 0.2036(4) 0.02434(15) 0.2333(3) 0.0522(11) Uani 1 1 d . A .
H13A H 0.2677 0.0241 0.2033 0.078 Uiso 1 1 calc R . .
H13B H 0.1587 0.0543 0.2211 0.078 Uiso 1 1 calc R . .
H13C H 0.1452 -0.0016 0.2100 0.078 Uiso 1 1 calc R . .
C14 C 0.3295(3) -0.02987(13) 0.3589(3) 0.0478(10) Uani 1 1 d . A .
H14A H 0.3970 -0.0319 0.3323 0.072 Uiso 1 1 calc R . .
H14B H 0.2686 -0.0548 0.3337 0.072 Uiso 1 1 calc R . .
H14C H 0.3637 -0.0336 0.4250 0.072 Uiso 1 1 calc R . .
C15 C 0.4020(4) 0.16650(13) 0.5377(3) 0.0483(10) Uani 1 1 d . . .
H15 H 0.3177 0.1613 0.5438 0.063 Uiso 1 1 calc R A .
C16 C 0.4048(4) 0.21655(14) 0.5015(3) 0.0571(11) Uani 1 1 d . A .
H16A H 0.4870 0.2228 0.4958 0.086 Uiso 1 1 calc R . .
H16B H 0.3880 0.2392 0.5438 0.086 Uiso 1 1 calc R . .
H16C H 0.3412 0.2196 0.4419 0.086 Uiso 1 1 calc R . .
C17 C 0.4984(6) 0.16167(19) 0.6331(3) 0.0944(19) Uani 1 1 d . A .
H17A H 0.5817 0.1681 0.6297 0.142 Uiso 1 1 calc R . .
H17B H 0.4957 0.1297 0.6557 0.142 Uiso 1 1 calc R . .
H17C H 0.4790 0.1841 0.6745 0.142 Uiso 1 1 calc R . .
C18 C -0.1129(3) 0.16720(12) 0.4431(2) 0.0318(8) Uani 1 1 d . . .
C19 C -0.1542(3) 0.19331(13) 0.5051(2) 0.0376(8) Uani 1 1 d . A .
H19 H -0.1224 0.1875 0.5686 0.045 Uiso 1 1 calc R . .
C20 C -0.2435(3) 0.22812(13) 0.4700(2) 0.0394(9) Uani 1 1 d . . .
H20 H -0.2738 0.2458 0.5104 0.047 Uiso 1 1 calc R A .
C21 C -0.2890(3) 0.23758(12) 0.3774(2) 0.0366(8) Uani 1 1 d . A .
H21 H -0.3527 0.2602 0.3538 0.044 Uiso 1 1 calc R . .
C22 C -0.2370(3) 0.21227(12) 0.3195(2) 0.0315(8) Uani 1 1 d . . .
C23 C -0.3135(4) 0.30362(13) 0.2162(3) 0.0531(11) Uani 1 1 d . A .
H23A H -0.3883 0.3066 0.2345 0.080 Uiso 1 1 calc R . .
H23B H -0.3135 0.3282 0.1721 0.080 Uiso 1 1 calc R . .
H23C H -0.2395 0.3070 0.2698 0.080 Uiso 1 1 calc R . .
C24 C -0.3123(3) 0.25491(12) 0.1727(2) 0.0349(8) Uani 1 1 d . . .
C25 C -0.3540(3) 0.25327(12) 0.0782(2) 0.0343(8) Uani 1 1 d . A .
H25 H -0.3741 0.2829 0.0491 0.041 Uiso 1 1 calc R . .
C26 C -0.3715(3) 0.21383(12) 0.0178(2) 0.0309(8) Uani 1 1 d . . .
C27 C -0.4469(3) 0.22372(13) -0.0807(2) 0.0411(9) Uani 1 1 d . A .
H27A H -0.4354 0.1980 -0.1192 0.062 Uiso 1 1 calc R . .
H27B H -0.4188 0.2533 -0.1001 0.062 Uiso 1 1 calc R . .
H27C H -0.5352 0.2263 -0.0862 0.062 Uiso 1 1 calc R . .
C28 C -0.3615(3) 0.13203(11) -0.0197(2) 0.0304(8) Uani 1 1 d . . .
C29 C -0.4689(3) 0.10599(12) -0.0224(2) 0.0353(8) Uani 1 1 d . A .
C30 C -0.4992(4) 0.06671(14) -0.0801(3) 0.0477(10) Uani 1 1 d . . .
H30 H -0.5699 0.0483 -0.0820 0.057 Uiso 1 1 calc R A .
C31 C -0.4275(4) 0.05416(14) -0.1348(3) 0.0509(10) Uani 1 1 d . A .
H31 H -0.4507 0.0280 -0.1746 0.061 Uiso 1 1 calc R . .
C32 C -0.3222(4) 0.08012(13) -0.1308(3) 0.0471(10) Uani 1 1 d . . .
H32 H -0.2737 0.0714 -0.1681 0.057 Uiso 1 1 calc R A .
C33 C -0.2858(3) 0.11892(12) -0.0729(2) 0.0342(8) Uani 1 1 d . A .
C34 C -0.5523(3) 0.11882(13) 0.0344(2) 0.0434(9) Uani 1 1 d . . .
H34 H -0.5127 0.1458 0.0745 0.056 Uiso 1 1 calc R A .
C35 C -0.5663(4) 0.07825(17) 0.0957(3) 0.0674(13) Uani 1 1 d . A .
H35A H -0.6092 0.0519 0.0579 0.101 Uiso 1 1 calc R . .
H35B H -0.6148 0.0889 0.1342 0.101 Uiso 1 1 calc R . .
H35C H -0.4838 0.0680 0.1341 0.101 Uiso 1 1 calc R . .
C36 C -0.6820(4) 0.13494(16) -0.0266(3) 0.0649(13) Uani 1 1 d . A .
H36A H -0.6726 0.1608 -0.0657 0.097 Uiso 1 1 calc R . .
H36B H -0.7309 0.1457 0.0115 0.097 Uiso 1 1 calc R . .
H36C H -0.7247 0.1086 -0.0644 0.097 Uiso 1 1 calc R . .
C37 C -0.1675(3) 0.14608(14) -0.0699(3) 0.0452(10) Uani 1 1 d . . .
H37 H -0.1550 0.1714 -0.0233 0.059 Uiso 1 1 calc R A .
C38 C -0.0515(4) 0.11387(18) -0.0411(3) 0.0737(14) Uani 1 1 d . A .
H38A H -0.0406 0.1011 0.0196 0.111 Uiso 1 1 calc R . .
H38B H 0.0223 0.1321 -0.0399 0.111 Uiso 1 1 calc R . .
H38C H -0.0627 0.0880 -0.0846 0.111 Uiso 1 1 calc R . .
C39 C -0.1797(4) 0.16977(18) -0.1621(3) 0.0768(15) Uani 1 1 d . A .
H39A H -0.1912 0.1456 -0.2091 0.115 Uiso 1 1 calc R . .
H39B H -0.1041 0.1878 -0.1570 0.115 Uiso 1 1 calc R . .
H39C H -0.2516 0.1909 -0.1787 0.115 Uiso 1 1 calc R . .
C40 C 0.1829(4) 0.18379(18) 0.1659(3) 0.0634(13) Uani 1 1 d D . .
H40A H 0.1896 0.1493 0.1599 0.082 Uiso 1 1 calc R A 1
H40B H 0.1527 0.1971 0.1039 0.082 Uiso 1 1 calc R A 1
C41 C 0.3113(4) 0.20321(19) 0.2136(3) 0.0785(15) Uani 1 1 d . A .
H41A H 0.3069 0.2375 0.2169 0.118 Uiso 1 1 calc R . .
H41B H 0.3674 0.1945 0.1795 0.118 Uiso 1 1 calc R . .
H41C H 0.3427 0.1902 0.2751 0.118 Uiso 1 1 calc R . .
C42 C -0.1815(4) 0.00845(14) 0.2029(3) 0.0569(11) Uani 1 1 d . . .
H42A H -0.1197 -0.0148 0.2376 0.074 Uiso 1 1 calc R A .
H42B H -0.2653 -0.0048 0.1938 0.074 Uiso 1 1 calc R . .
C43 C -0.1645(4) 0.01535(17) 0.1115(3) 0.0701(13) Uani 1 1 d . A .
H43A H -0.2320 0.0350 0.0735 0.105 Uiso 1 1 calc R . .
H43B H -0.1660 -0.0152 0.0822 0.105 Uiso 1 1 calc R . .
H43C H -0.0845 0.0308 0.1193 0.105 Uiso 1 1 calc R . .

loop_
_atom_site_aniso_label
_atom_site_aniso_U_11
_atom_site_aniso_U_22
_atom_site_aniso_U_33
_atom_site_aniso_U_23
_atom_site_aniso_U_13
_atom_site_aniso_U_12
Zn1 0.0219(2) 0.0378(2) 0.0305(2) 0.00326(17) 0.00538(16) 0.00065(17)
Zn2 0.0249(2) 0.0337(2) 0.0320(2) -0.00093(17) 0.00230(17) 0.00451(17)
N1 0.0205(14) 0.0360(17) 0.0304(15) 0.0001(12) 0.0056(12) -0.0008(12)
N2 0.0217(15) 0.0411(18) 0.0362(16) 0.0063(13) 0.0087(12) 0.0020(12)
N3 0.0223(15) 0.0365(16) 0.0324(15) -0.0011(12) 0.0082(12) -0.0016(12)
N4 0.0298(16) 0.0347(17) 0.0295(15) -0.0018(12) 0.0030(12) 0.0034(13)
N5 0.0220(15) 0.0309(16) 0.0316(15) -0.0014(12) 0.0066(12) -0.0003(12)
O1 0.0304(14) 0.0534(16) 0.0339(13) 0.0118(11) 0.0026(11) -0.0097(11)
O2 0.0258(13) 0.0654(18) 0.0386(14) -0.0032(12) 0.0056(11) -0.0036(12)
O3 0.0300(14) 0.0355(15) 0.0603(16) 0.0076(12) -0.0115(12) -0.0024(11)
O4 0.0269(13) 0.0425(15) 0.0415(14) -0.0053(11) 0.0024(11) -0.0011(11)
S2 0.0309(5) 0.0381(5) 0.0449(5) 0.0027(4) 0.0028(4) -0.0018(4)
C1 0.043(3) 0.081(3) 0.060(3) 0.032(2) 0.020(2) 0.021(2)
C2 0.030(2) 0.046(2) 0.0364(19) 0.0091(16) 0.0098(16) 0.0046(16)
C3 0.036(2) 0.060(3) 0.044(2) 0.0226(19) 0.0169(18) 0.0080(19)
C4 0.030(2) 0.052(2) 0.039(2) 0.0115(18) 0.0129(16) -0.0008(17)
C5 0.048(3) 0.074(3) 0.076(3) 0.031(2) 0.035(2) 0.014(2)
C6 0.0190(17) 0.035(2) 0.0331(18) 0.0072(15) 0.0055(14) 0.0010(14)
C7 0.0252(18) 0.035(2) 0.0391(19) 0.0043(15) 0.0096(15) 0.0008(15)
C8 0.033(2) 0.047(2) 0.044(2) 0.0015(17) 0.0171(17) 0.0040(17)
C9 0.026(2) 0.051(2) 0.064(3) 0.006(2) 0.0185(19) -0.0033(18)
C10 0.028(2) 0.044(2) 0.061(3) -0.0014(19) 0.0120(19) -0.0097(17)
C11 0.0284(19) 0.038(2) 0.0373(19) -0.0022(16) 0.0060(16) 0.0005(16)
C12 0.0289(19) 0.040(2) 0.046(2) -0.0073(17) 0.0117(16) -0.0044(16)
C13 0.039(2) 0.055(3) 0.056(3) -0.014(2) 0.006(2) 0.0018(19)
C14 0.045(2) 0.040(2) 0.063(3) -0.0014(19) 0.024(2) -0.0022(18)
C15 0.035(2) 0.050(3) 0.057(3) -0.0089(19) 0.0108(19) -0.0061(18)
C16 0.053(3) 0.046(3) 0.073(3) -0.011(2) 0.021(2) 0.001(2)
C17 0.124(5) 0.085(4) 0.055(3) -0.016(3) 0.001(3) 0.018(3)
C18 0.0198(18) 0.041(2) 0.0349(19) -0.0005(15) 0.0086(15) -0.0064(15)
C19 0.031(2) 0.048(2) 0.0340(19) -0.0018(16) 0.0106(16) -0.0011(17)
C20 0.034(2) 0.045(2) 0.044(2) -0.0124(17) 0.0187(17) -0.0056(17)
C21 0.0273(19) 0.040(2) 0.042(2) -0.0019(16) 0.0102(16) 0.0048(16)
C22 0.0228(18) 0.035(2) 0.0347(19) -0.0034(15) 0.0057(15) -0.0032(15)
C23 0.072(3) 0.034(2) 0.046(2) -0.0026(17) 0.008(2) 0.005(2)
C24 0.0269(19) 0.032(2) 0.044(2) -0.0027(16) 0.0079(16) 0.0022(15)
C25 0.0312(19) 0.0289(19) 0.038(2) 0.0024(15) 0.0036(16) 0.0030(15)
C26 0.0210(17) 0.035(2) 0.0363(19) 0.0018(15) 0.0081(15) -0.0003(15)
C27 0.040(2) 0.040(2) 0.037(2) 0.0075(16) 0.0035(17) 0.0065(17)
C28 0.0260(18) 0.0304(19) 0.0291(17) 0.0001(14) 0.0007(14) 0.0021(14)
C29 0.031(2) 0.040(2) 0.0336(19) -0.0034(16) 0.0083(16) -0.0053(16)
C30 0.042(2) 0.048(2) 0.053(2) -0.0099(19) 0.0138(19) -0.0160(18)
C31 0.052(3) 0.047(2) 0.052(2) -0.0161(19) 0.014(2) -0.007(2)
C32 0.049(2) 0.047(2) 0.048(2) -0.0120(19) 0.020(2) 0.0021(19)
C33 0.0290(19) 0.036(2) 0.0359(19) -0.0029(15) 0.0081(15) 0.0042(15)
C34 0.035(2) 0.050(2) 0.047(2) -0.0096(18) 0.0155(18) -0.0116(18)
C35 0.050(3) 0.099(4) 0.055(3) 0.017(3) 0.019(2) 0.000(3)
C36 0.058(3) 0.072(3) 0.076(3) 0.016(2) 0.036(3) 0.022(2)
C37 0.035(2) 0.057(3) 0.048(2) -0.0145(19) 0.0199(18) -0.0102(18)
C38 0.038(3) 0.092(4) 0.088(3) -0.016(3) 0.016(2) 0.006(2)
C39 0.064(3) 0.096(4) 0.079(3) 0.006(3) 0.034(3) -0.019(3)
C40 0.047(3) 0.102(4) 0.047(2) -0.003(2) 0.024(2) -0.017(2)
C41 0.055(3) 0.118(4) 0.068(3) -0.023(3) 0.027(2) -0.031(3)
C42 0.049(3) 0.043(2) 0.063(3) -0.003(2) -0.005(2) -0.005(2)
C43 0.067(3) 0.071(3) 0.059(3) -0.011(2) 0.003(2) -0.001(3)

loop_
_atom_type_symbol
_atom_type_description
_atom_type_scat_dispersion_real
_atom_type_scat_dispersion_imag
_atom_type_scat_source
C C 0.0033 0.0016 'International Tables Vol C Tables 4.2.6.8 and 6.1.1.4'
H H 0.0000 0.0000 'International Tables Vol C Tables 4.2.6.8 and 6.1.1.4'
N N 0.0061 0.0033 'International Tables Vol C Tables 4.2.6.8 and 6.1.1.4'
O O 0.0106 0.0060 'International Tables Vol C Tables 4.2.6.8 and 6.1.1.4'
S S 0.1246 0.1234 'International Tables Vol C Tables 4.2.6.8 and 6.1.1.4'
Zn Zn 0.2839 1.4301 'International Tables Vol C Tables 4.2.6.8 and 6.1.1.4'

loop_
_geom_angle_atom_site_label_1
_geom_angle_atom_site_label_2
_geom_angle_atom_site_label_3
_geom_angle
O1 Zn1 N2 123.73(11)
O1 Zn1 O4 112.20(10)
N2 Zn1 O4 108.92(11)
O1 Zn1 N1 105.24(10)
N2 Zn1 N1 96.16(11)
O4 Zn1 N1 108.42(10)
O1 Zn1 S1B 32.2(2)
N2 Zn1 S1B 142.0(2)
O4 Zn1 S1B 80.0(2)
N1 Zn1 S1B 116.44(19)
O3 Zn2 N4 123.05(12)
O3 Zn2 O2 110.91(10)
N4 Zn2 O2 113.98(11)
O3 Zn2 N5 104.45(10)
N4 Zn2 N5 95.54(11)
O2 Zn2 N5 105.49(10)
C2 N1 C6 121.3(3)
C2 N1 Zn1 118.9(2)
C6 N1 Zn1 119.59(19)
C4 N2 C18 125.4(3)
C4 N2 Zn1 117.9(2)
C18 N2 Zn1 115.3(2)
C18 N3 C22 120.7(3)
C24 N4 C22 126.8(3)
C24 N4 Zn2 120.6(2)
C22 N4 Zn2 112.0(2)
C26 N5 C28 120.4(3)
C26 N5 Zn2 120.1(2)
C28 N5 Zn2 119.5(2)
S1A O1 S1B 40.9(4)
S1A O1 Zn1 129.46(14)
S1B O1 Zn1 105.2(4)
S1B O2 S1A 42.4(4)
S1B O2 Zn2 144.7(3)
S1A O2 Zn2 129.23(15)
S2 O3 Zn2 128.64(14)
S2 O4 Zn1 123.16(14)
O2 S1A O1 110.33(14)
O2 S1A C40 100.83(17)
O1 S1A C40 101.74(18)
O2 S1B O1 115.1(6)
O2 S1B C40 114.4(6)
O1 S1B C40 109.7(5)
O2 S1B Zn1 98.7(4)
O1 S1B Zn1 42.6(2)
C40 S1B Zn1 145.4(4)
O3 S2 O4 109.34(14)
O3 S2 C42 100.90(17)
O4 S2 C42 100.74(17)
N1 C2 C3 123.3(3)
N1 C2 C1 121.1(3)
C3 C2 C1 115.6(3)
C4 C3 C2 130.4(3)
N2 C4 C3 122.7(3)
N2 C4 C5 121.2(3)
C3 C4 C5 116.0(3)
C7 C6 C11 121.3(3)
C7 C6 N1 119.9(3)
C11 C6 N1 118.5(3)
C8 C7 C6 118.0(3)
C8 C7 C12 119.2(3)
C6 C7 C12 122.8(3)
C9 C8 C7 121.9(3)
C10 C9 C8 119.3(3)
C9 C10 C11 121.8(3)
C10 C11 C6 117.7(3)
C10 C11 C15 119.5(3)
C6 C11 C15 122.8(3)
C7 C12 C14 111.8(3)
C7 C12 C13 111.0(3)
C14 C12 C13 110.9(3)
C16 C15 C11 112.1(3)
C16 C15 C17 110.1(3)
C11 C15 C17 111.3(3)
N3 C18 C19 121.3(3)
N3 C18 N2 112.4(3)
C19 C18 N2 125.9(3)
C20 C19 C18 117.6(3)
C21 C20 C19 121.7(3)
C20 C21 C22 117.7(3)
N3 C22 N4 111.1(3)
N3 C22 C21 120.8(3)
N4 C22 C21 127.9(3)
N4 C24 C25 122.2(3)
N4 C24 C23 121.4(3)
C25 C24 C23 116.3(3)
C24 C25 C26 130.2(3)
N5 C26 C25 124.0(3)
N5 C26 C27 120.6(3)
C25 C26 C27 115.4(3)
C29 C28 C33 121.3(3)
C29 C28 N5 118.0(3)
C33 C28 N5 120.6(3)
C30 C29 C28 118.0(3)
C30 C29 C34 119.2(3)
C28 C29 C34 122.8(3)
C31 C30 C29 121.3(3)
C32 C31 C30 119.7(4)
C31 C32 C33 121.5(3)
C32 C33 C28 118.2(3)
C32 C33 C37 119.5(3)
C28 C33 C37 122.3(3)
C29 C34 C35 112.5(3)
C29 C34 C36 111.1(3)
C35 C34 C36 109.7(3)
C33 C37 C38 111.3(3)
C33 C37 C39 111.8(3)
C38 C37 C39 110.1(3)
C41 C40 S1B 126.9(4)
C41 C40 S1A 115.2(3)
S1B C40 S1A 35.9(4)
C43 C42 S2 114.2(3)

loop_
_geom_bond_atom_site_label_1
_geom_bond_atom_site_label_2
_geom_bond_distance
Zn1 O1 1.936(2)
Zn1 N2 1.966(3)
Zn1 O4 1.986(2)
Zn1 N1 1.998(3)
Zn1 S1B 2.762(8)
Zn2 O3 1.944(2)
Zn2 N4 1.960(3)
Zn2 O2 1.971(2)
Zn2 N5 2.008(3)
N1 C2 1.304(4)
N1 C6 1.453(4)
N2 C4 1.349(4)
N2 C18 1.397(4)
N3 C18 1.345(4)
N3 C22 1.348(4)
N4 C24 1.359(4)
N4 C22 1.387(4)
N5 C26 1.309(4)
N5 C28 1.440(4)
O1 S1A 1.514(2)
O1 S1B 1.525(8)
O2 S1B 1.414(8)
O2 S1A 1.509(2)
O3 S2 1.514(2)
O4 S2 1.518(2)
S1A C40 1.789(4)
S1B C40 1.616(8)
S2 C42 1.791(4)
C1 C2 1.511(5)
C2 C3 1.430(5)
C3 C4 1.381(5)
C4 C5 1.520(5)
C6 C7 1.393(4)
C6 C11 1.398(4)
C7 C8 1.390(4)
C7 C12 1.523(5)
C8 C9 1.369(5)
C9 C10 1.367(5)
C10 C11 1.397(5)
C11 C15 1.524(5)
C12 C14 1.524(5)
C12 C13 1.527(5)
C15 C16 1.520(5)
C15 C17 1.525(6)
C18 C19 1.395(4)
C19 C20 1.383(5)
C20 C21 1.376(5)
C21 C22 1.404(4)
C23 C24 1.528(5)
C24 C25 1.378(4)
C25 C26 1.421(4)
C26 C27 1.506(4)
C28 C29 1.400(5)
C28 C33 1.403(4)
C29 C30 1.391(5)
C29 C34 1.513(5)
C30 C31 1.382(5)
C31 C32 1.375(5)
C32 C33 1.386(5)
C33 C37 1.520(5)
C34 C35 1.520(5)
C34 C36 1.528(5)
C37 C38 1.532(5)
C37 C39 1.532(5)
C40 C41 1.497(5)
C42 C43 1.488(6)
